data_4342081
loop_
_publ_author_name
'Hayes, Thomas R.'
'Lyon, Patrice A.'
'Barnes, Charles L.'
'Trabue, Steven'
'Benny, Paul D.'

_publ_section_title
;
 Influence of Functionalized Pyridine Ligands on the Radio/Chemical
 Behavior of [M(I)(CO)3](+) (M = Re and (99m)Tc) 2 + 1 Complexes.
;
_journal_issue 4
_journal_name_full 'Inorganic chemistry'
_journal_page_first 1528
_journal_page_last 1534
_journal_paper_doi 10.1021/ic502520x
_journal_volume 54
_journal_year 2015
_chemical_formula_moiety 'C14 H9 N2 O6 Re, 0.5(C H4 O)'
_chemical_formula_sum 'C14.5 H11 N2 O6.5 Re'
_chemical_formula_weight 503.45
_space_group_crystal_system triclinic
_space_group_IT_number 2
_space_group_name_Hall '-P 1'
_space_group_name_H-M_alt 'P -1'
_symmetry_cell_setting triclinic
_symmetry_Int_Tables_number 2
_symmetry_space_group_name_Hall '-P 1'
_symmetry_space_group_name_H-M 'P -1'
_atom_sites_solution_hydrogens mixed
_audit_creation_method SHELXL-2013
_cell_angle_alpha 97.7310(10)
_cell_angle_beta 97.2630(10)
_cell_angle_gamma 92.3350(10)
_cell_formula_units_Z 2
_cell_length_a 7.5221(8)
_cell_length_b 7.8492(9)
_cell_length_c 13.7338(15)
_cell_measurement_reflns_used 8076
_cell_measurement_temperature 100(2)
_cell_measurement_theta_max 27.5
_cell_measurement_theta_min 2.6
_cell_volume 795.68(15)
_computing_cell_refinement 'APEX2 (Bruker AXS, 2008)'
_computing_data_collection 'APEX2 (Bruker AXS, 2008)'
_computing_data_reduction 'APEX2 (Bruker AXS, 2008)'
_computing_molecular_graphics 'X-SEED, Barbour, 2001'
_computing_publication_material 'CIFTAB (Sheldrick, 2013)'
_computing_structure_refinement 'SHELXL-2013 (Sheldrick, 2013)'
_computing_structure_solution 'SHELXS-2013 (Sheldrick, 2013)'
_diffrn_ambient_temperature 100(2)
_diffrn_measured_fraction_theta_full 0.998
_diffrn_measured_fraction_theta_max 0.980
_diffrn_measurement_device_type 'Bruker APEXII CCD area detector'
_diffrn_measurement_method 'omega scans'
_diffrn_radiation_type MoK\a
_diffrn_radiation_wavelength 0.71073
_diffrn_reflns_av_R_equivalents 0.0184
_diffrn_reflns_av_unetI/netI 0.0204
_diffrn_reflns_Laue_measured_fraction_full 0.998
_diffrn_reflns_Laue_measured_fraction_max 0.980
_diffrn_reflns_limit_h_max 9
_diffrn_reflns_limit_h_min -9
_diffrn_reflns_limit_k_max 10
_diffrn_reflns_limit_k_min -10
_diffrn_reflns_limit_l_max 17
_diffrn_reflns_limit_l_min -17
_diffrn_reflns_number 9296
_diffrn_reflns_point_group_measured_fraction_full 0.998
_diffrn_reflns_point_group_measured_fraction_max 0.980
_diffrn_reflns_theta_full 25.242
_diffrn_reflns_theta_max 27.523
_diffrn_reflns_theta_min 2.623
_diffrn_standards_decay_% 0.0
_exptl_absorpt_coefficient_mu 7.672
_exptl_absorpt_correction_T_max .21
_exptl_absorpt_correction_T_min .15
_exptl_absorpt_correction_type multi-scan
_exptl_absorpt_process_details
;
 Data were corrected for decay and absorption using the program SADABS 
 (Sheldrick, G. M. (2003). SADABS. Version 2.10. University of
 G\"ottingen, Germany).
;
_exptl_crystal_colour Yellow
_exptl_crystal_density_diffrn 2.101
_exptl_crystal_description Block
_exptl_crystal_F_000 478
_exptl_crystal_size_max 0.500
_exptl_crystal_size_mid 0.350
_exptl_crystal_size_min 0.300
_refine_diff_density_max 0.869
_refine_diff_density_min -1.638
_refine_diff_density_rms 0.144
_refine_ls_extinction_method none
_refine_ls_goodness_of_fit_ref 1.174
_refine_ls_hydrogen_treatment mixed
_refine_ls_matrix_type full
_refine_ls_number_parameters 222
_refine_ls_number_reflns 3591
_refine_ls_number_restraints 0
_refine_ls_restrained_S_all 1.174
_refine_ls_R_factor_all 0.0177
_refine_ls_R_factor_gt 0.0172
_refine_ls_shift/su_max 0.001
_refine_ls_shift/su_mean 0.000
_refine_ls_structure_factor_coef Fsqd
_refine_ls_weighting_details 'w=1/[\s^2^(Fo^2^)+(0.0208P)^2^+1.0849P] where P=(Fo^2^+2Fc^2^)/3'
_refine_ls_weighting_scheme calc
_refine_ls_wR_factor_gt 0.0443
_refine_ls_wR_factor_ref 0.0445
_reflns_Friedel_coverage 0.000
_reflns_number_gt 3526
_reflns_number_total 3591
_reflns_threshold_expression 'I > 2\s(I)'
_cod_data_source_file ic502520x_si_002.cif
_cod_data_source_block Re(CO)3(pic)(4-OH-Py)
_cod_depositor_comments 'Adding full bibliography for 4342080--4342084.cif.'
_cod_original_formula_sum 'C14.50 H11 N2 O6.50 Re'
_cod_database_code 4342081
_shelx_space_group_comment
;
The symmetry employed for this shelxl refinement is uniquely defined
by the following loop, which should always be used as a source of
symmetry information in preference to the above space-group names.
They are only intended as comments.
;
_shelx_estimated_absorpt_t_min 0.114
_shelx_estimated_absorpt_t_max 0.207
_shelxl_version_number 2013-4

loop_
_space_group_symop_operation_xyz
'x, y, z'
'-x, -y, -z'

loop_
_atom_site_label
_atom_site_type_symbol
_atom_site_fract_x
_atom_site_fract_y
_atom_site_fract_z
_atom_site_U_iso_or_equiv
_atom_site_adp_type
_atom_site_occupancy
_atom_site_site_symmetry_order
_atom_site_calc_flag
_atom_site_refinement_flags_posn
_atom_site_refinement_flags_adp
_atom_site_refinement_flags_occupancy
Re1 Re 0.41570(2) 0.24649(2) 0.15494(2) 0.00846(4) Uani 1 1 d . . .
O1 O 0.5345(3) 0.4888(3) 0.23410(15) 0.0135(4) Uani 1 1 d . . .
O2 O 0.4805(3) 0.7603(3) 0.29078(16) 0.0176(4) Uani 1 1 d . . .
O3 O 0.1940(3) -0.0793(3) 0.05292(18) 0.0226(5) Uani 1 1 d . . .
O4 O 0.4862(3) 0.3043(3) -0.05400(16) 0.0174(4) Uani 1 1 d . . .
O5 O 0.7560(3) 0.0427(3) 0.17904(19) 0.0237(5) Uani 1 1 d . . .
O7 O 0.2399(3) 0.1305(4) 0.58165(18) 0.0258(6) Uani 1 1 d . . .
H1O7 H 0.330(8) 0.170(8) 0.631(5) 0.067(18) Uiso 1 1 d . . .
C15 C 0.9731(19) 0.5251(18) 0.4258(10) 0.073(3) Uiso 0.5 1 d . . P
H15A H 0.9667 0.6452 0.4140 0.110 Uiso 0.5 1 calc R U P
H15B H 1.0991 0.4966 0.4363 0.110 Uiso 0.5 1 calc R U P
H15C H 0.9166 0.5095 0.4848 0.110 Uiso 0.5 1 calc R U P
O8 O 0.8800(10) 0.4130(9) 0.3408(5) 0.0493(16) Uiso 0.5 1 d . . P
H8 H 0.7900 0.4609 0.3168 0.059 Uiso 0.5 1 calc R U P
N1 N 0.1961(3) 0.4171(3) 0.15525(18) 0.0110(5) Uani 1 1 d . . .
N2 N 0.3525(3) 0.2121(3) 0.30358(18) 0.0129(5) Uani 1 1 d . . .
C1 C 0.4329(4) 0.6134(4) 0.2473(2) 0.0130(6) Uani 1 1 d . . .
C2 C 0.2371(4) 0.5761(4) 0.2056(2) 0.0129(6) Uani 1 1 d . . .
C3 C 0.1105(5) 0.6959(4) 0.2190(3) 0.0239(7) Uani 1 1 d . . .
H3 H 0.1434 0.8061 0.2562 0.029 Uiso 1 1 calc R U .
C4 C -0.0657(5) 0.6528(5) 0.1773(4) 0.0332(9) Uani 1 1 d . . .
H4 H -0.1561 0.7324 0.1861 0.040 Uiso 1 1 calc R U .
C5 C -0.1075(4) 0.4926(4) 0.1228(3) 0.0254(7) Uani 1 1 d . . .
H5 H -0.2269 0.4616 0.0921 0.030 Uiso 1 1 calc R U .
C6 C 0.0250(4) 0.3769(4) 0.1129(2) 0.0153(6) Uani 1 1 d . . .
H6 H -0.0050 0.2664 0.0755 0.018 Uiso 1 1 calc R U .
C7 C 0.2814(4) 0.0422(4) 0.0921(2) 0.0143(6) Uani 1 1 d . . .
C8 C 0.4621(4) 0.2847(4) 0.0249(2) 0.0140(6) Uani 1 1 d . . .
C9 C 0.6274(4) 0.1173(4) 0.1696(2) 0.0153(6) Uani 1 1 d . . .
C10 C 0.1891(4) 0.1544(4) 0.3195(2) 0.0134(6) Uani 1 1 d . . .
H10 H 0.0968 0.1333 0.2647 0.016 Uiso 1 1 calc R U .
C11 C 0.1482(4) 0.1244(4) 0.4108(2) 0.0163(6) Uani 1 1 d . . .
H11 H 0.0310 0.0825 0.4180 0.020 Uiso 1 1 calc R U .
C12 C 0.2811(4) 0.1562(4) 0.4924(2) 0.0186(6) Uani 1 1 d . . .
C13 C 0.4518(4) 0.2149(5) 0.4769(2) 0.0230(7) Uani 1 1 d . . .
H13 H 0.5462 0.2373 0.5307 0.028 Uiso 1 1 calc R U .
C14 C 0.4817(4) 0.2400(5) 0.3831(2) 0.0207(7) Uani 1 1 d . . .
H14 H 0.5987 0.2788 0.3735 0.025 Uiso 1 1 calc R U .

loop_
_atom_site_aniso_label
_atom_site_aniso_U_11
_atom_site_aniso_U_22
_atom_site_aniso_U_33
_atom_site_aniso_U_23
_atom_site_aniso_U_13
_atom_site_aniso_U_12
Re1 0.00798(6) 0.00965(6) 0.00776(6) 0.00130(4) 0.00076(4) 0.00120(4)
O1 0.0121(10) 0.0155(10) 0.0123(10) 0.0020(8) 0.0006(8) -0.0021(8)
O2 0.0212(11) 0.0154(10) 0.0141(10) -0.0023(8) 0.0010(9) -0.0039(9)
O3 0.0219(12) 0.0168(11) 0.0261(12) -0.0037(10) -0.0005(10) -0.0031(9)
O4 0.0220(11) 0.0208(11) 0.0106(10) 0.0036(9) 0.0045(8) 0.0044(9)
O5 0.0155(11) 0.0232(12) 0.0336(14) 0.0085(10) 0.0008(10) 0.0073(9)
O7 0.0191(12) 0.0453(16) 0.0130(11) 0.0086(11) 0.0014(9) -0.0091(11)
N1 0.0104(11) 0.0128(11) 0.0099(11) 0.0010(9) 0.0026(9) 0.0002(9)
N2 0.0139(12) 0.0174(12) 0.0079(11) 0.0035(9) 0.0019(9) -0.0008(10)
C1 0.0152(14) 0.0160(14) 0.0082(13) 0.0019(11) 0.0040(10) -0.0021(11)
C2 0.0145(14) 0.0130(13) 0.0116(13) 0.0020(11) 0.0034(11) -0.0018(11)
C3 0.0208(16) 0.0130(15) 0.037(2) -0.0029(14) 0.0077(14) 0.0008(12)
C4 0.0156(16) 0.0209(17) 0.063(3) 0.0003(17) 0.0084(17) 0.0074(13)
C5 0.0107(14) 0.0206(16) 0.045(2) 0.0058(15) 0.0018(14) 0.0014(12)
C6 0.0116(14) 0.0135(14) 0.0203(15) 0.0029(12) 0.0004(11) -0.0022(11)
C7 0.0134(14) 0.0167(14) 0.0136(14) 0.0017(11) 0.0038(11) 0.0045(11)
C8 0.0119(13) 0.0131(13) 0.0154(14) -0.0004(11) -0.0020(11) 0.0022(11)
C9 0.0162(15) 0.0145(14) 0.0152(14) 0.0028(11) 0.0015(11) -0.0007(11)
C10 0.0114(13) 0.0160(14) 0.0118(13) 0.0012(11) -0.0011(10) -0.0005(11)
C11 0.0125(14) 0.0221(15) 0.0146(14) 0.0041(12) 0.0026(11) -0.0037(11)
C12 0.0160(15) 0.0246(16) 0.0157(15) 0.0067(12) 0.0023(12) -0.0041(12)
C13 0.0136(15) 0.042(2) 0.0127(15) 0.0074(14) -0.0025(12) -0.0059(14)
C14 0.0119(14) 0.0358(19) 0.0139(15) 0.0062(13) -0.0002(11) -0.0062(13)

loop_
_atom_type_symbol
_atom_type_description
_atom_type_scat_dispersion_real
_atom_type_scat_dispersion_imag
_atom_type_scat_source
C C 0.0033 0.0016 'International Tables Vol C Tables 4.2.6.8 and 6.1.1.4'
H H 0.0000 0.0000 'International Tables Vol C Tables 4.2.6.8 and 6.1.1.4'
N N 0.0061 0.0033 'International Tables Vol C Tables 4.2.6.8 and 6.1.1.4'
O O 0.0106 0.0060 'International Tables Vol C Tables 4.2.6.8 and 6.1.1.4'
Re Re -1.0185 7.2310 'International Tables Vol C Tables 4.2.6.8 and 6.1.1.4'

loop_
_geom_angle_atom_site_label_1
_geom_angle_atom_site_label_2
_geom_angle_atom_site_label_3
_geom_angle
C7 Re1 C8 86.82(13)
C7 Re1 C9 89.54(13)
C8 Re1 C9 90.24(13)
C7 Re1 O1 172.09(10)
C8 Re1 O1 97.34(10)
C9 Re1 O1 97.14(11)
C7 Re1 N1 97.78(11)
C8 Re1 N1 93.20(11)
C9 Re1 N1 172.07(11)
O1 Re1 N1 75.34(9)
C7 Re1 N2 93.76(11)
C8 Re1 N2 177.19(10)
C9 Re1 N2 92.52(11)
O1 Re1 N2 81.76(9)
N1 Re1 N2 84.00(9)
C1 O1 Re1 118.06(19)
C12 O7 H1O7 112(4)
O8 C15 H15A 109.5
O8 C15 H15B 109.5
H15A C15 H15B 109.5
O8 C15 H15C 109.5
H15A C15 H15C 109.5
H15B C15 H15C 109.5
C15 O8 H8 109.5
C2 N1 C6 118.3(3)
C2 N1 Re1 115.37(19)
C6 N1 Re1 126.3(2)
C10 N2 C14 116.8(3)
C10 N2 Re1 122.5(2)
C14 N2 Re1 120.6(2)
O2 C1 O1 125.9(3)
O2 C1 C2 118.1(3)
O1 C1 C2 116.0(3)
N1 C2 C3 122.7(3)
N1 C2 C1 115.0(3)
C3 C2 C1 122.3(3)
C2 C3 C4 118.8(3)
C2 C3 H3 120.6
C4 C3 H3 120.6
C5 C4 C3 118.8(3)
C5 C4 H4 120.6
C3 C4 H4 120.6
C4 C5 C6 119.7(3)
C4 C5 H5 120.1
C6 C5 H5 120.1
N1 C6 C5 121.6(3)
N1 C6 H6 119.2
C5 C6 H6 119.2
O3 C7 Re1 177.6(3)
O4 C8 Re1 178.1(3)
O5 C9 Re1 178.8(3)
N2 C10 C11 123.7(3)
N2 C10 H10 118.1
C11 C10 H10 118.1
C10 C11 C12 119.0(3)
C10 C11 H11 120.5
C12 C11 H11 120.5
O7 C12 C11 119.0(3)
O7 C12 C13 123.2(3)
C11 C12 C13 117.9(3)
C14 C13 C12 119.3(3)
C14 C13 H13 120.3
C12 C13 H13 120.3
N2 C14 C13 123.2(3)
N2 C14 H14 118.4
C13 C14 H14 118.4

loop_
_geom_bond_atom_site_label_1
_geom_bond_atom_site_label_2
_geom_bond_distance
Re1 C7 1.901(3)
Re1 C8 1.922(3)
Re1 C9 1.926(3)
Re1 O1 2.158(2)
Re1 N1 2.169(2)
Re1 N2 2.202(2)
O1 C1 1.274(4)
O2 C1 1.242(4)
O3 C7 1.163(4)
O4 C8 1.150(4)
O5 C9 1.153(4)
O7 C12 1.340(4)
O7 H1O7 0.91(6)
C15 O8 1.448(14)
C15 H15A 0.9800
C15 H15B 0.9800
C15 H15C 0.9800
O8 H8 0.8400
N1 C2 1.347(4)
N1 C6 1.350(4)
N2 C10 1.347(4)
N2 C14 1.354(4)
C1 C2 1.513(4)
C2 C3 1.376(4)
C3 C4 1.385(5)
C3 H3 0.9500
C4 C5 1.377(5)
C4 H4 0.9500
C5 C6 1.383(5)
C5 H5 0.9500
C6 H6 0.9500
C10 C11 1.375(4)
C10 H10 0.9500
C11 C12 1.392(4)
C11 H11 0.9500
C12 C13 1.398(4)
C13 C14 1.373(4)
C13 H13 0.9500
C14 H14 0.9500

loop_
_geom_hbond_atom_site_label_D
_geom_hbond_atom_site_label_H
_geom_hbond_atom_site_label_A
_geom_hbond_distance_DH
_geom_hbond_distance_HA
_geom_hbond_distance_DA
_geom_hbond_angle_DHA
_geom_hbond_site_symmetry_A
O7 H1O7 O2 0.91(6) 1.70(6) 2.597(3) 172(6) 2_666
O8 H8 O1 0.84 2.14 2.941(8) 159.4 .

loop_
_geom_torsion_atom_site_label_1
_geom_torsion_atom_site_label_2
_geom_torsion_atom_site_label_3
_geom_torsion_atom_site_label_4
_geom_torsion
Re1 O1 C1 O2 -179.7(2)
Re1 O1 C1 C2 0.3(3)
C6 N1 C2 C3 2.8(4)
Re1 N1 C2 C3 -175.3(3)
C6 N1 C2 C1 -177.6(3)
Re1 N1 C2 C1 4.3(3)
O2 C1 C2 N1 176.9(3)
O1 C1 C2 N1 -3.1(4)
O2 C1 C2 C3 -3.5(4)
O1 C1 C2 C3 176.5(3)
N1 C2 C3 C4 -1.4(5)
C1 C2 C3 C4 179.0(3)
C2 C3 C4 C5 -0.9(6)
C3 C4 C5 C6 1.7(6)
C2 N1 C6 C5 -1.9(4)
Re1 N1 C6 C5 175.9(2)
C4 C5 C6 N1 -0.3(5)
C14 N2 C10 C11 0.4(5)
Re1 N2 C10 C11 176.9(2)
N2 C10 C11 C12 0.6(5)
C10 C11 C12 O7 178.5(3)
C10 C11 C12 C13 -1.1(5)
O7 C12 C13 C14 -179.1(3)
C11 C12 C13 C14 0.4(5)
C10 N2 C14 C13 -1.1(5)
Re1 N2 C14 C13 -177.7(3)
C12 C13 C14 N2 0.7(6)
